data_7151581
loop_
_publ_author_name
'Suizu, Rie'
'Imakubo, Tatsuro'

_publ_section_title
;
 Synthesis and properties of hetero-halogenated TTFsElectronic
 supplementary information (ESI) available: experimental details. See
 http://www.rsc.org/suppdata/ob/b3/b310822h/
;
_journal_issue 21
_journal_name_full 'Organic &amp;  Biomolecular Chemistry'
_journal_page_first 3629
_journal_paper_doi 10.1039/b310822h
_journal_volume 1
_journal_year 2003
_chemical_formula_sum 'C8 H2 Cl I N2 S2 Se2'
_chemical_formula_weight 510.51
_chemical_name_systematic
;
?
;
_space_group_IT_number 7
_symmetry_cell_setting monoclinic
_symmetry_space_group_name_Hall 'P -2yac'
_symmetry_space_group_name_H-M 'P 1 n 1'
_atom_sites_solution_hydrogens geom
_atom_sites_solution_primary direct
_atom_sites_solution_secondary difmap
_audit_creation_method SHELXL-97
_cell_angle_alpha 90.00
_cell_angle_beta 97.097(4)
_cell_angle_gamma 90.00
_cell_formula_units_Z 2
_cell_length_a 6.7584(15)
_cell_length_b 4.0939(9)
_cell_length_c 22.946(5)
_cell_measurement_reflns_used 1559
_cell_measurement_temperature 293(2)
_cell_measurement_theta_max 28.25
_cell_measurement_theta_min 3.06
_cell_volume 630.0(2)
_computing_cell_refinement 'Bruker SMART'
_computing_data_collection 'Bruker SMART'
_computing_data_reduction 'Bruker SAINT'
_computing_molecular_graphics 'Bruker SHELXTL'
_computing_publication_material 'Bruker SHELXTL'
_computing_structure_refinement 'SHELXL-97 (Sheldrick, 1997)'
_computing_structure_solution 'SHELXS-97 (Sheldrick, 1990)'
_diffrn_ambient_temperature 293(2)
_diffrn_detector_area_resol_mean 8.366
_diffrn_measured_fraction_theta_full 0.814
_diffrn_measured_fraction_theta_max 0.814
_diffrn_measurement_device_type 'CCD area detector'
_diffrn_measurement_method 'phi and omega scans'
_diffrn_radiation_monochromator graphite
_diffrn_radiation_source 'fine-focus sealed tube'
_diffrn_radiation_type MoK\a
_diffrn_radiation_wavelength 0.71073
_diffrn_reflns_av_R_equivalents 0.0264
_diffrn_reflns_av_sigmaI/netI 0.0484
_diffrn_reflns_limit_h_max 3
_diffrn_reflns_limit_h_min -9
_diffrn_reflns_limit_k_max 4
_diffrn_reflns_limit_k_min -5
_diffrn_reflns_limit_l_max 30
_diffrn_reflns_limit_l_min -19
_diffrn_reflns_number 2464
_diffrn_reflns_theta_full 28.26
_diffrn_reflns_theta_max 28.26
_diffrn_reflns_theta_min 1.79
_exptl_absorpt_coefficient_mu 8.833
_exptl_absorpt_correction_type none
_exptl_crystal_colour red
_exptl_crystal_density_diffrn 2.691
_exptl_crystal_density_meas 0
_exptl_crystal_density_method 'not measured'
_exptl_crystal_description needle
_exptl_crystal_F_000 468
_exptl_crystal_size_max 0.60
_exptl_crystal_size_mid 0.15
_exptl_crystal_size_min 0.02
_refine_diff_density_max 2.025
_refine_diff_density_min -1.372
_refine_diff_density_rms 0.352
_refine_ls_abs_structure_details 'Flack H D (1983), Acta Cryst. A39, 876-881'
_refine_ls_abs_structure_Flack 0.0(2)
_refine_ls_extinction_method none
_refine_ls_goodness_of_fit_ref 1.119
_refine_ls_hydrogen_treatment mixed
_refine_ls_matrix_type full
_refine_ls_number_parameters 146
_refine_ls_number_reflns 1391
_refine_ls_number_restraints 2
_refine_ls_restrained_S_all 1.118
_refine_ls_R_factor_all 0.0628
_refine_ls_R_factor_gt 0.0602
_refine_ls_shift/su_max 0.003
_refine_ls_shift/su_mean 0.001
_refine_ls_structure_factor_coef Fsqd
_refine_ls_weighting_details 'calc w=1/[\s^2^(Fo^2^)+(0.1207P)^2^+0.0000P] where P=(Fo^2^+2Fc^2^)/3'
_refine_ls_weighting_scheme calc
_refine_ls_wR_factor_gt 0.1572
_refine_ls_wR_factor_ref 0.1595
_reflns_number_gt 1314
_reflns_number_total 1391
_reflns_threshold_expression >2sigma(I)
_cod_data_source_file b310822h.txt
_cod_data_source_block ClIPS
_cod_depositor_comments
;
The following automatic conversions were performed:
'_symmetry_cell_setting' value 'Monoclinic' changed to 'monoclinic'
according to '/home/saulius/struct/CIF-dictionaries/cif_core.dic'
dictionary named 'cif_core.dic' version 2.4.1 from 2010-06-29.

Automatic conversion script
Id: cif_fix_enum 1527 2010-12-29 10:47:43Z saulius 
;
_cod_original_sg_symbol_H-M Pn
_cod_database_code 7151581

loop_
_symmetry_equiv_pos_as_xyz
'x, y, z'
'x+1/2, -y, z+1/2'

loop_
_atom_site_label
_atom_site_type_symbol
_atom_site_fract_x
_atom_site_fract_y
_atom_site_fract_z
_atom_site_U_iso_or_equiv
_atom_site_adp_type
_atom_site_occupancy
_atom_site_symmetry_multiplicity
_atom_site_calc_flag
_atom_site_refinement_flags
_atom_site_disorder_assembly
_atom_site_disorder_group
C7 C 0.659(3) 1.036(4) 0.1715(6) 0.030(3) Uani 1 1 d . . .
I1 I 0.72096(12) 0.1290(2) -0.14820(4) 0.0343(3) Uani 1 1 d . . .
Se3 Se 0.5803(3) 0.8526(5) 0.09683(8) 0.0347(5) Uani 1 1 d . . .
Se2 Se 1.0492(3) 0.8208(4) 0.14980(9) 0.0338(4) Uani 1 1 d . . .
Cl1 Cl 1.2300(7) 0.1186(12) -0.0860(2) 0.0398(11) Uani 1 1 d . . .
N1 N 0.932(3) 1.137(4) 0.2475(6) 0.037(4) Uani 1 1 d . . .
C1 C 0.845(3) 0.724(5) 0.0863(6) 0.030(4) Uani 1 1 d . . .
C4 C 0.590(4) 1.295(5) 0.2527(9) 0.053(6) Uani 1 1 d . . .
H4 H 0.4994 1.4029 0.2733 0.064 Uiso 1 1 calc R . .
C5 C 0.887(2) 0.572(4) 0.0369(6) 0.024(3) Uani 1 1 d . . .
C3 C 0.786(4) 1.277(5) 0.2777(9) 0.051(6) Uani 1 1 d . . .
H3 H 0.8211 1.3585 0.3154 0.061 Uiso 1 1 calc R . .
C6 C 0.852(3) 0.295(4) -0.0663(7) 0.026(3) Uani 1 1 d . . .
N2 N 0.522(3) 1.166(4) 0.1999(8) 0.045(4) Uani 1 1 d . . .
C2 C 0.866(2) 1.016(4) 0.1948(6) 0.024(3) Uani 1 1 d . . .
S1 S 1.1243(8) 0.4370(13) 0.0244(2) 0.0369(10) Uani 1 1 d . . .
S2 S 0.6925(6) 0.4735(13) -0.01998(18) 0.0342(10) Uani 1 1 d . . .
C8 C 1.048(3) 0.294(4) -0.0463(7) 0.034(4) Uani 1 1 d . . .

loop_
_atom_site_aniso_label
_atom_site_aniso_U_11
_atom_site_aniso_U_22
_atom_site_aniso_U_33
_atom_site_aniso_U_23
_atom_site_aniso_U_13
_atom_site_aniso_U_12
C7 0.033(9) 0.034(8) 0.024(7) 0.001(6) 0.013(7) -0.013(7)
I1 0.0438(7) 0.0351(5) 0.0252(5) -0.0043(4) 0.0090(4) -0.0022(5)
Se3 0.0291(10) 0.0472(11) 0.0279(8) -0.0084(6) 0.0035(7) 0.0010(8)
Se2 0.0297(9) 0.0437(9) 0.0278(8) -0.0107(6) 0.0034(7) -0.0004(8)
Cl1 0.030(2) 0.055(3) 0.037(2) -0.0082(17) 0.015(2) 0.005(2)
N1 0.046(10) 0.045(10) 0.021(6) -0.006(5) 0.010(7) -0.003(7)
C1 0.027(9) 0.050(10) 0.014(6) -0.002(6) 0.004(6) 0.000(8)
C4 0.082(18) 0.045(11) 0.043(10) -0.006(8) 0.050(12) -0.004(11)
C5 0.020(7) 0.031(8) 0.020(6) -0.005(5) 0.003(6) -0.006(6)
C3 0.09(2) 0.028(9) 0.038(9) -0.006(7) 0.022(11) 0.002(11)
C6 0.030(9) 0.028(8) 0.023(6) -0.004(5) 0.011(7) 0.006(7)
N2 0.060(12) 0.037(9) 0.043(8) 0.001(6) 0.024(9) 0.010(8)
C2 0.032(9) 0.027(8) 0.015(6) 0.001(5) 0.007(6) -0.007(7)
S1 0.028(2) 0.053(3) 0.0301(19) -0.0130(17) 0.0028(17) -0.001(2)
S2 0.025(2) 0.053(3) 0.0237(17) -0.0098(16) 0.0027(17) 0.001(2)
C8 0.044(11) 0.037(9) 0.024(7) -0.001(6) 0.021(8) 0.002(8)

loop_
_atom_type_symbol
_atom_type_description
_atom_type_scat_dispersion_real
_atom_type_scat_dispersion_imag
_atom_type_scat_source
C C 0.0033 0.0016 'International Tables Vol C Tables 4.2.6.8 and 6.1.1.4'
H H 0.0000 0.0000 'International Tables Vol C Tables 4.2.6.8 and 6.1.1.4'
N N 0.0061 0.0033 'International Tables Vol C Tables 4.2.6.8 and 6.1.1.4'
S S 0.1246 0.1234 'International Tables Vol C Tables 4.2.6.8 and 6.1.1.4'
Cl Cl 0.1484 0.1585 'International Tables Vol C Tables 4.2.6.8 and 6.1.1.4'
Se Se -0.0929 2.2259 'International Tables Vol C Tables 4.2.6.8 and 6.1.1.4'
I I -0.4742 1.8119 'International Tables Vol C Tables 4.2.6.8 and 6.1.1.4'

loop_
_geom_angle_atom_site_label_1
_geom_angle_atom_site_label_2
_geom_angle_atom_site_label_3
_geom_angle
_geom_angle_site_symmetry_1
_geom_angle_site_symmetry_3
_geom_angle_publ_flag
N2 C7 C2 123.6(16) . . ?
N2 C7 Se3 118.4(16) . . ?
C2 C7 Se3 118.0(11) . . ?
C7 Se3 C1 93.4(7) . . ?
C2 Se2 C1 92.6(7) . . ?
C2 N1 C3 115.0(18) . . ?
C5 C1 Se3 121.9(13) . . ?
C5 C1 Se2 121.7(13) . . ?
Se3 C1 Se2 116.3(8) . . ?
N2 C4 C3 123.7(17) . . ?
C1 C5 S1 124.9(13) . . ?
C1 C5 S2 120.4(13) . . ?
S1 C5 S2 114.6(8) . . ?
C4 C3 N1 121.1(18) . . ?
C8 C6 S2 116.4(12) . . ?
C8 C6 I1 126.7(10) . . ?
S2 C6 I1 116.9(9) . . ?
C7 N2 C4 115(2) . . ?
N1 C2 C7 121.4(13) . . ?
N1 C2 Se2 118.9(12) . . ?
C7 C2 Se2 119.6(10) . . ?
C8 S1 C5 94.9(8) . . ?
C6 S2 C5 94.8(8) . . ?
C6 C8 S1 119.0(11) . . ?
C6 C8 Cl1 122.8(12) . . ?
S1 C8 Cl1 117.9(12) . . ?

loop_
_geom_bond_atom_site_label_1
_geom_bond_atom_site_label_2
_geom_bond_distance
_geom_bond_site_symmetry_2
_geom_bond_publ_flag
C7 N2 1.31(2) . ?
C7 C2 1.43(2) . ?
C7 Se3 1.886(16) . ?
I1 C6 2.090(16) . ?
Se3 C1 1.911(18) . ?
Se2 C2 1.886(15) . ?
Se2 C1 1.919(17) . ?
Cl1 C8 1.773(16) . ?
N1 C2 1.33(2) . ?
N1 C3 1.40(3) . ?
C1 C5 1.353(19) . ?
C4 N2 1.35(3) . ?
C4 C3 1.38(4) . ?
C5 S1 1.752(16) . ?
C5 S2 1.782(16) . ?
C6 C8 1.34(3) . ?
C6 S2 1.765(14) . ?
S1 C8 1.741(18) . ?

loop_
_cod_related_entry_id
_cod_related_entry_database
_cod_related_entry_code
1 ChemSpider 9595731
